data_7035330
loop_
_publ_author_name
'Str\^imb, Gabriela'
'P\"ollnitz, Alp\'ar'
'Ra\,t, Ciprian I'
'Silvestru, Cristian'

_publ_section_title
;
 A general route to monoorganopnicogen(iii) (M = Sb, Bi) compounds with a
 pincer (N,C,N) group and oxo ligands.
;
_journal_issue 21
_journal_name_full 'Dalton transactions (Cambridge, England : 2003)'
_journal_page_first 9927
_journal_page_last 9942
_journal_paper_doi 10.1039/c5dt00603a
_journal_volume 44
_journal_year 2015
_chemical_formula_moiety 'C24  H41  N4  O2  Sb1'
_chemical_formula_sum 'C24 H41 N4 O2 Sb'
_chemical_formula_weight 539.36
_chemical_name_systematic
;
 ?
;
_space_group_IT_number 14
_symmetry_cell_setting monoclinic
_symmetry_Int_Tables_number 14
_symmetry_space_group_name_Hall '-P 2ybc'
_symmetry_space_group_name_H-M 'P 1 21/c 1'
_atom_sites_solution_hydrogens geom
_audit_conform_dict_location ftp://ftp.iucr.org/pub/cif_core.dic
_audit_conform_dict_name cif_core.dic
_audit_conform_dict_version 2.4.3
_audit_creation_date 2014-08-20T08:27:56-00:00
_audit_creation_method 'WinGX routine CIF_UPDATE'
_audit_update_record
;
2014-12-31 deposited with the CCDC.
2015-04-20 downloaded from the CCDC.
;
_cell_angle_alpha 90
_cell_angle_beta 93.335(15)
_cell_angle_gamma 90
_cell_formula_units_Z 4
_cell_length_a 11.188(9)
_cell_length_b 11.022(9)
_cell_length_c 21.870(18)
_cell_measurement_reflns_used 2930
_cell_measurement_temperature 297(2)
_cell_measurement_theta_max 20.16
_cell_measurement_theta_min 2.53
_cell_measurement_wavelength 0.71073
_cell_volume 2692(4)
_computing_cell_refinement 'Bruker SMART'
_computing_data_collection 'Bruker SMART'
_computing_data_reduction 'Bruker SAINT'
_computing_molecular_graphics 'Bruker SHELXTL'
_computing_publication_material 'Bruker SHELXTL'
_computing_structure_refinement 'SHELXL-2013 (Sheldrick, 2013)'
_computing_structure_solution 'Bruker SHELXTL'
_diffrn_ambient_temperature 297(2)
_diffrn_measured_fraction_theta_full 0.992
_diffrn_measured_fraction_theta_max 0.993
_diffrn_radiation_probe x-ray
_diffrn_radiation_type MoK\a
_diffrn_radiation_wavelength 0.71073
_diffrn_reflns_av_R_equivalents 0.0959
_diffrn_reflns_Laue_measured_fraction_full 0.992
_diffrn_reflns_Laue_measured_fraction_max 0.993
_diffrn_reflns_limit_h_max 13
_diffrn_reflns_limit_h_min -13
_diffrn_reflns_limit_k_max 13
_diffrn_reflns_limit_k_min -13
_diffrn_reflns_limit_l_max 26
_diffrn_reflns_limit_l_min -26
_diffrn_reflns_number 24813
_diffrn_reflns_point_group_measured_fraction_full 0.992
_diffrn_reflns_point_group_measured_fraction_max 0.993
_diffrn_reflns_theta_full 25.242
_diffrn_reflns_theta_max 25.499
_diffrn_reflns_theta_min 2.626
_exptl_absorpt_coefficient_mu 1.05
_exptl_absorpt_correction_type none
_exptl_crystal_colour colourless
_exptl_crystal_density_diffrn 1.331
_exptl_crystal_density_method 'not measured'
_exptl_crystal_description block
_exptl_crystal_F_000 1120
_exptl_crystal_size_max 0.36
_exptl_crystal_size_mid 0.33
_exptl_crystal_size_min 0.27
_refine_diff_density_max 0.71
_refine_diff_density_min -0.755
_refine_diff_density_rms 0.082
_refine_ls_extinction_method none
_refine_ls_goodness_of_fit_ref 1.015
_refine_ls_hydrogen_treatment constr
_refine_ls_matrix_type full
_refine_ls_number_constraints 0
_refine_ls_number_parameters 286
_refine_ls_number_reflns 4980
_refine_ls_number_restraints 0
_refine_ls_restrained_S_all 1.015
_refine_ls_R_factor_all 0.0823
_refine_ls_R_factor_gt 0.0522
_refine_ls_shift/su_max 0.001
_refine_ls_shift/su_mean 0
_refine_ls_structure_factor_coef Fsqd
_refine_ls_weighting_details 'w=1/[\s^2^(Fo^2^)+(0.0375P)^2^] where P=(Fo^2^+2Fc^2^)/3'
_refine_ls_weighting_scheme calc
_refine_ls_wR_factor_gt 0.0938
_refine_ls_wR_factor_ref 0.1041
_reflns_number_gt 3708
_reflns_number_total 4980
_reflns_threshold_expression 'I > 2\s(I)'
_cod_data_source_file c5dt00603a2.cif
_cod_data_source_block shelx
_cod_original_sg_symbol_H-M 'P 21/c'
_cod_database_code 7035330
_shelx_estimated_absorpt_t_min 0.704
_shelx_estimated_absorpt_t_max 0.765
_shelxl_version_number 2013-3

loop_
_symmetry_equiv_pos_as_xyz
'x, y, z'
'-x, y+1/2, -z+1/2'
'-x, -y, -z'
'x, -y-1/2, z-1/2'

loop_
_atom_site_label
_atom_site_type_symbol
_atom_site_fract_x
_atom_site_fract_y
_atom_site_fract_z
_atom_site_U_iso_or_equiv
_atom_site_adp_type
_atom_site_occupancy
_atom_site_calc_flag
C1 C 0.9302(4) 0.4447(5) 0.3356(2) 0.0487(13) Uani 1 d
C2 C 1.0034(5) 0.3482(6) 0.3199(2) 0.0644(16) Uani 1 d
C3 C 1.1228(6) 0.3673(8) 0.3101(3) 0.089(2) Uani 1 d
H3 H 1.1696 0.302 0.2991 0.107 Uiso 1 calc
C4 C 1.1731(6) 0.4771(10) 0.3161(3) 0.108(3) Uani 1 d
H4 H 1.2534 0.4881 0.3086 0.129 Uiso 1 calc
C5 C 1.1037(6) 0.5750(7) 0.3338(3) 0.095(2) Uani 1 d
H5 H 1.1383 0.6512 0.3396 0.114 Uiso 1 calc
C6 C 0.9828(5) 0.5582(5) 0.3427(2) 0.0606(15) Uani 1 d
C7 C 0.9514(5) 0.2236(6) 0.3145(3) 0.0732(18) Uani 1 d
H7A H 0.9096 0.2146 0.2746 0.088 Uiso 1 calc
H7B H 1.0155 0.1643 0.3175 0.088 Uiso 1 calc
C8 C 0.9367(6) 0.1814(6) 0.4217(3) 0.0826(19) Uani 1 d
H8A H 0.9849 0.2526 0.4315 0.099 Uiso 1 calc
H8B H 0.9899 0.1125 0.4187 0.099 Uiso 1 calc
C9 C 0.8512(7) 0.1591(6) 0.4715(3) 0.095(2) Uani 1 d
H9A H 0.8963 0.1485 0.5104 0.114 Uiso 1 calc
H9B H 0.7994 0.229 0.475 0.114 Uiso 1 calc
C10 C 0.7905(6) 0.0939(4) 0.3494(3) 0.0711(18) Uani 1 d
H10A H 0.8398 0.0229 0.3435 0.085 Uiso 1 calc
H10B H 0.7417 0.1078 0.3119 0.085 Uiso 1 calc
C11 C 0.7112(6) 0.0714(5) 0.4010(3) 0.0767(19) Uani 1 d
H11A H 0.6596 0.1412 0.4054 0.092 Uiso 1 calc
H11B H 0.6606 0.0018 0.3911 0.092 Uiso 1 calc
C12 C 0.7000(8) 0.0289(7) 0.5069(4) 0.129(3) Uani 1 d
H12A H 0.6486 0.0979 0.5109 0.194 Uiso 1 calc
H12B H 0.7474 0.017 0.5444 0.194 Uiso 1 calc
H12C H 0.6522 -0.042 0.4981 0.194 Uiso 1 calc
C13 C 0.9060(5) 0.6638(5) 0.3586(3) 0.0724(18) Uani 1 d
H13A H 0.9562 0.727 0.3773 0.087 Uiso 1 calc
H13B H 0.8673 0.6965 0.3213 0.087 Uiso 1 calc
C14 C 0.8685(5) 0.6075(5) 0.4626(2) 0.0681(16) Uani 1 d
H14A H 0.9133 0.6787 0.4764 0.082 Uiso 1 calc
H14B H 0.9242 0.5402 0.4611 0.082 Uiso 1 calc
C15 C 0.7757(6) 0.5788(6) 0.5077(3) 0.0742(17) Uani 1 d
H15A H 0.7356 0.5037 0.4958 0.089 Uiso 1 calc
H15B H 0.8149 0.5673 0.548 0.089 Uiso 1 calc
C16 C 0.7206(5) 0.7234(4) 0.4039(3) 0.0690(17) Uani 1 d
H16A H 0.68 0.733 0.3638 0.083 Uiso 1 calc
H16B H 0.7579 0.8003 0.4153 0.083 Uiso 1 calc
C17 C 0.6308(6) 0.6914(5) 0.4495(3) 0.0764(18) Uani 1 d
H17A H 0.5713 0.7553 0.4504 0.092 Uiso 1 calc
H17B H 0.5902 0.617 0.4368 0.092 Uiso 1 calc
C18 C 0.5986(7) 0.6497(7) 0.5555(3) 0.111(3) Uani 1 d
H18A H 0.5418 0.7149 0.5558 0.166 Uiso 1 calc
H18B H 0.6384 0.6418 0.5954 0.166 Uiso 1 calc
H18C H 0.5577 0.5754 0.5448 0.166 Uiso 1 calc
C19 C 0.6800(5) 0.3969(4) 0.2174(2) 0.0522(13) Uani 1 d
C20 C 0.6151(4) 0.5105(4) 0.2400(2) 0.0520(13) Uani 1 d
C21 C 0.7984(5) 0.4340(5) 0.1896(3) 0.0716(17) Uani 1 d
H21A H 0.8454 0.3629 0.1829 0.107 Uiso 1 calc
H21B H 0.8423 0.4876 0.2172 0.107 Uiso 1 calc
H21C H 0.781 0.4746 0.1512 0.107 Uiso 1 calc
C22 C 0.6046(5) 0.3221(5) 0.1719(2) 0.0645(15) Uani 1 d
H22A H 0.573 0.3734 0.1394 0.097 Uiso 1 calc
H22B H 0.5398 0.2855 0.1921 0.097 Uiso 1 calc
H22C H 0.6531 0.2598 0.1553 0.097 Uiso 1 calc
C23 C 0.6025(5) 0.6134(5) 0.1932(3) 0.0739(18) Uani 1 d
H23A H 0.6797 0.6484 0.1876 0.111 Uiso 1 calc
H23B H 0.5499 0.6745 0.2077 0.111 Uiso 1 calc
H23C H 0.5699 0.582 0.1548 0.111 Uiso 1 calc
C24 C 0.4881(4) 0.4775(5) 0.2604(3) 0.0691(16) Uani 1 d
H24A H 0.4364 0.4599 0.225 0.104 Uiso 1 calc
H24B H 0.4563 0.5447 0.2822 0.104 Uiso 1 calc
H24C H 0.4934 0.4077 0.2867 0.104 Uiso 1 calc
N1 N 0.8678(4) 0.1998(4) 0.36248(18) 0.0581(12) Uani 1 d
N2 N 0.7775(6) 0.0497(4) 0.4578(3) 0.0934(18) Uani 1 d
N3 N 0.8135(4) 0.6295(4) 0.40099(18) 0.0516(11) Uani 1 d
N4 N 0.6872(5) 0.6755(4) 0.5104(2) 0.0745(14) Uani 1 d
O1 O 0.7067(3) 0.3231(3) 0.27008(13) 0.0485(8) Uani 1 d
O2 O 0.6841(3) 0.5544(3) 0.29237(14) 0.0512(9) Uani 1 d
Sb1 Sb 0.74210(3) 0.41849(3) 0.34739(2) 0.04308(13) Uani 1 d

loop_
_atom_site_aniso_label
_atom_site_aniso_U_11
_atom_site_aniso_U_22
_atom_site_aniso_U_33
_atom_site_aniso_U_23
_atom_site_aniso_U_13
_atom_site_aniso_U_12
C1 0.042(3) 0.071(4) 0.032(3) 0.010(2) -0.007(2) 0.005(3)
C2 0.051(4) 0.100(5) 0.042(3) 0.012(3) 0.005(3) 0.016(4)
C3 0.060(5) 0.139(7) 0.071(4) 0.031(5) 0.017(4) 0.027(5)
C4 0.043(4) 0.191(9) 0.091(6) 0.070(6) 0.011(4) 0.006(6)
C5 0.067(5) 0.134(7) 0.080(5) 0.056(5) -0.014(4) -0.037(5)
C6 0.052(4) 0.083(4) 0.046(3) 0.022(3) -0.001(3) -0.009(3)
C7 0.074(4) 0.091(5) 0.054(4) -0.008(3) 0.001(3) 0.039(4)
C8 0.102(5) 0.087(5) 0.054(4) 0.004(3) -0.033(4) -0.009(4)
C9 0.149(7) 0.094(5) 0.039(4) 0.001(3) -0.015(4) -0.033(5)
C10 0.116(5) 0.040(3) 0.054(4) -0.013(3) -0.025(4) 0.011(3)
C11 0.102(5) 0.054(4) 0.071(4) -0.003(3) -0.025(4) -0.003(3)
C12 0.198(10) 0.106(6) 0.084(6) -0.007(5) 0.016(6) -0.045(6)
C13 0.078(4) 0.069(4) 0.068(4) 0.025(3) -0.015(3) -0.027(3)
C14 0.082(4) 0.072(4) 0.049(3) -0.004(3) -0.018(3) 0.000(3)
C15 0.094(5) 0.084(4) 0.044(3) 0.005(3) -0.003(3) -0.001(4)
C16 0.095(5) 0.042(3) 0.067(4) -0.007(3) -0.017(4) 0.010(3)
C17 0.091(5) 0.071(4) 0.067(4) -0.014(3) -0.004(4) 0.025(4)
C18 0.131(7) 0.129(6) 0.075(5) -0.014(5) 0.029(5) 0.017(5)
C19 0.053(3) 0.058(3) 0.045(3) 0.005(3) -0.006(3) 0.001(3)
C20 0.048(3) 0.050(3) 0.056(3) 0.008(3) -0.013(3) -0.004(3)
C21 0.066(4) 0.097(5) 0.051(3) 0.006(3) 0.001(3) -0.003(3)
C22 0.069(4) 0.069(4) 0.053(3) -0.002(3) -0.014(3) -0.005(3)
C23 0.082(4) 0.069(4) 0.066(4) 0.011(3) -0.029(3) -0.005(3)
C24 0.046(3) 0.075(4) 0.085(4) -0.007(3) -0.002(3) 0.006(3)
N1 0.073(3) 0.057(3) 0.042(3) -0.004(2) -0.014(2) 0.009(2)
N2 0.142(6) 0.063(3) 0.072(4) 0.001(3) -0.019(4) -0.019(3)
N3 0.064(3) 0.044(2) 0.046(3) -0.001(2) -0.008(2) -0.007(2)
N4 0.093(4) 0.073(3) 0.056(3) -0.012(3) -0.007(3) 0.013(3)
O1 0.057(2) 0.0467(19) 0.0403(19) 0.0000(15) -0.0092(16) 0.0054(16)
O2 0.058(2) 0.0442(19) 0.050(2) -0.0016(15) -0.0116(17) 0.0021(16)
Sb1 0.0434(2) 0.0458(2) 0.0398(2) 0.00068(16) 0.00040(14) 0.00011(17)

loop_
_atom_type_symbol
_atom_type_description
_atom_type_scat_dispersion_real
_atom_type_scat_dispersion_imag
_atom_type_scat_source
C C 0.0033 0.0016 'International Tables Vol C Tables 4.2.6.8 and 6.1.1.4'
H H 0 0 'International Tables Vol C Tables 4.2.6.8 and 6.1.1.4'
N N 0.0061 0.0033 'International Tables Vol C Tables 4.2.6.8 and 6.1.1.4'
O O 0.0106 0.006 'International Tables Vol C Tables 4.2.6.8 and 6.1.1.4'
Sb Sb -0.5866 1.5461 'International Tables Vol C Tables 4.2.6.8 and 6.1.1.4'

loop_
_geom_angle_atom_site_label_1
_geom_angle_atom_site_label_2
_geom_angle_atom_site_label_3
_geom_angle
C6 C1 C2 117.6(5)
C6 C1 Sb1 121.2(4)
C2 C1 Sb1 121.2(4)
C3 C2 C1 120.5(6)
C3 C2 C7 120.3(6)
C1 C2 C7 119.2(5)
C4 C3 C2 121.9(7)
C4 C3 H3 119.1
C2 C3 H3 119.1
C3 C4 C5 119.3(7)
C3 C4 H4 120.4
C5 C4 H4 120.4
C6 C5 C4 119.8(7)
C6 C5 H5 120.1
C4 C5 H5 120.1
C1 C6 C5 120.9(6)
C1 C6 C13 118.7(5)
C5 C6 C13 120.3(6)
N1 C7 C2 111.6(4)
N1 C7 H7A 109.3
C2 C7 H7A 109.3
N1 C7 H7B 109.3
C2 C7 H7B 109.3
H7A C7 H7B 108
N1 C8 C9 109.5(5)
N1 C8 H8A 109.8
C9 C8 H8A 109.8
N1 C8 H8B 109.8
C9 C8 H8B 109.8
H8A C8 H8B 108.2
N2 C9 C8 110.7(5)
N2 C9 H9A 109.5
C8 C9 H9A 109.5
N2 C9 H9B 109.5
C8 C9 H9B 109.5
H9A C9 H9B 108.1
N1 C10 C11 110.6(4)
N1 C10 H10A 109.5
C11 C10 H10A 109.5
N1 C10 H10B 109.5
C11 C10 H10B 109.5
H10A C10 H10B 108.1
N2 C11 C10 112.5(6)
N2 C11 H11A 109.1
C10 C11 H11A 109.1
N2 C11 H11B 109.1
C10 C11 H11B 109.1
H11A C11 H11B 107.8
N2 C12 H12A 109.5
N2 C12 H12B 109.5
H12A C12 H12B 109.5
N2 C12 H12C 109.5
H12A C12 H12C 109.5
H12B C12 H12C 109.5
N3 C13 C6 112.2(4)
N3 C13 H13A 109.2
C6 C13 H13A 109.2
N3 C13 H13B 109.2
C6 C13 H13B 109.2
H13A C13 H13B 107.9
N3 C14 C15 111.5(5)
N3 C14 H14A 109.3
C15 C14 H14A 109.3
N3 C14 H14B 109.3
C15 C14 H14B 109.3
H14A C14 H14B 108
N4 C15 C14 111.7(5)
N4 C15 H15A 109.3
C14 C15 H15A 109.3
N4 C15 H15B 109.3
C14 C15 H15B 109.3
H15A C15 H15B 107.9
N3 C16 C17 111.5(4)
N3 C16 H16A 109.3
C17 C16 H16A 109.3
N3 C16 H16B 109.3
C17 C16 H16B 109.3
H16A C16 H16B 108
N4 C17 C16 111.5(5)
N4 C17 H17A 109.3
C16 C17 H17A 109.3
N4 C17 H17B 109.3
C16 C17 H17B 109.3
H17A C17 H17B 108
N4 C18 H18A 109.5
N4 C18 H18B 109.5
H18A C18 H18B 109.5
N4 C18 H18C 109.5
H18A C18 H18C 109.5
H18B C18 H18C 109.5
O1 C19 C22 107.7(4)
O1 C19 C20 106.6(4)
C22 C19 C20 113.4(4)
O1 C19 C21 109.0(4)
C22 C19 C21 110.1(4)
C20 C19 C21 110.0(4)
O2 C20 C23 108.1(4)
O2 C20 C19 106.8(4)
C23 C20 C19 114.5(5)
O2 C20 C24 108.0(4)
C23 C20 C24 108.4(4)
C19 C20 C24 110.9(4)
C19 C21 H21A 109.5
C19 C21 H21B 109.5
H21A C21 H21B 109.5
C19 C21 H21C 109.5
H21A C21 H21C 109.5
H21B C21 H21C 109.5
C19 C22 H22A 109.5
C19 C22 H22B 109.5
H22A C22 H22B 109.5
C19 C22 H22C 109.5
H22A C22 H22C 109.5
H22B C22 H22C 109.5
C20 C23 H23A 109.5
C20 C23 H23B 109.5
H23A C23 H23B 109.5
C20 C23 H23C 109.5
H23A C23 H23C 109.5
H23B C23 H23C 109.5
C20 C24 H24A 109.5
C20 C24 H24B 109.5
H24A C24 H24B 109.5
C20 C24 H24C 109.5
H24A C24 H24C 109.5
H24B C24 H24C 109.5
C7 N1 C10 113.2(4)
C7 N1 C8 109.2(5)
C10 N1 C8 109.4(4)
C11 N2 C12 111.8(7)
C11 N2 C9 107.1(5)
C12 N2 C9 109.3(5)
C14 N3 C16 109.6(4)
C14 N3 C13 110.3(4)
C16 N3 C13 111.7(4)
C17 N4 C15 108.1(4)
C17 N4 C18 111.5(5)
C15 N4 C18 111.9(5)
C19 O1 Sb1 113.7(3)
C20 O2 Sb1 111.7(3)
O2 Sb1 O1 81.09(14)
O2 Sb1 C1 96.47(16)
O1 Sb1 C1 96.63(16)

loop_
_geom_bond_atom_site_label_1
_geom_bond_atom_site_label_2
_geom_bond_distance
C1 C6 1.388(7)
C1 C2 1.397(7)
C1 Sb1 2.155(5)
C2 C3 1.381(8)
C2 C7 1.494(8)
C3 C4 1.337(10)
C3 H3 0.93
C4 C5 1.398(10)
C4 H4 0.93
C5 C6 1.390(8)
C5 H5 0.93
C6 C13 1.499(8)
C7 N1 1.470(6)
C7 H7A 0.97
C7 H7B 0.97
C8 N1 1.481(6)
C8 C9 1.511(8)
C8 H8A 0.97
C8 H8B 0.97
C9 N2 1.482(7)
C9 H9A 0.97
C9 H9B 0.97
C10 N1 1.471(6)
C10 C11 1.495(8)
C10 H10A 0.97
C10 H10B 0.97
C11 N2 1.430(7)
C11 H11A 0.97
C11 H11B 0.97
C12 N2 1.437(9)
C12 H12A 0.96
C12 H12B 0.96
C12 H12C 0.96
C13 N3 1.479(6)
C13 H13A 0.97
C13 H13B 0.97
C14 N3 1.469(6)
C14 C15 1.505(8)
C14 H14A 0.97
C14 H14B 0.97
C15 N4 1.458(7)
C15 H15A 0.97
C15 H15B 0.97
C16 N3 1.471(6)
C16 C17 1.497(7)
C16 H16A 0.97
C16 H16B 0.97
C17 N4 1.451(7)
C17 H17A 0.97
C17 H17B 0.97
C18 N4 1.467(7)
C18 H18A 0.96
C18 H18B 0.96
C18 H18C 0.96
C19 O1 1.427(5)
C19 C22 1.512(6)
C19 C20 1.543(7)
C19 C21 1.545(7)
C20 O2 1.428(5)
C20 C23 1.529(7)
C20 C24 1.557(7)
C21 H21A 0.96
C21 H21B 0.96
C21 H21C 0.96
C22 H22A 0.96
C22 H22B 0.96
C22 H22C 0.96
C23 H23A 0.96
C23 H23B 0.96
C23 H23C 0.96
C24 H24A 0.96
C24 H24B 0.96
C24 H24C 0.96
O1 Sb1 2.011(3)
O2 Sb1 2.005(3)

loop_
_geom_torsion_atom_site_label_1
_geom_torsion_atom_site_label_2
_geom_torsion_atom_site_label_3
_geom_torsion_atom_site_label_4
_geom_torsion
C6 C1 C2 C3 -1.8(8)
Sb1 C1 C2 C3 177.4(4)
C6 C1 C2 C7 177.4(5)
Sb1 C1 C2 C7 -3.4(6)
C1 C2 C3 C4 0.9(9)
C7 C2 C3 C4 -178.2(6)
C2 C3 C4 C5 1.2(11)
C3 C4 C5 C6 -2.3(10)
C2 C1 C6 C5 0.6(8)
Sb1 C1 C6 C5 -178.6(4)
C2 C1 C6 C13 178.9(4)
Sb1 C1 C6 C13 -0.3(6)
C4 C5 C6 C1 1.4(9)
C4 C5 C6 C13 -176.8(6)
C3 C2 C7 N1 139.8(5)
C1 C2 C7 N1 -39.4(7)
N1 C8 C9 N2 60.2(7)
N1 C10 C11 N2 -59.4(6)
C1 C6 C13 N3 36.8(7)
C5 C6 C13 N3 -144.8(5)
N3 C14 C15 N4 -57.2(6)
N3 C16 C17 N4 58.7(6)
O1 C19 C20 O2 47.9(5)
C22 C19 C20 O2 166.2(4)
C21 C19 C20 O2 -70.0(5)
O1 C19 C20 C23 167.5(4)
C22 C19 C20 C23 -74.2(6)
C21 C19 C20 C23 49.6(6)
O1 C19 C20 C24 -69.4(5)
C22 C19 C20 C24 48.9(6)
C21 C19 C20 C24 172.6(4)
C2 C7 N1 C10 164.2(4)
C2 C7 N1 C8 -73.8(6)
C11 C10 N1 C7 177.7(4)
C11 C10 N1 C8 55.7(6)
C9 C8 N1 C7 179.0(5)
C9 C8 N1 C10 -56.7(6)
C10 C11 N2 C12 179.7(5)
C10 C11 N2 C9 60.0(7)
C8 C9 N2 C11 -60.5(7)
C8 C9 N2 C12 178.2(6)
C15 C14 N3 C16 53.6(6)
C15 C14 N3 C13 177.0(5)
C17 C16 N3 C14 -54.4(6)
C17 C16 N3 C13 -176.9(4)
C6 C13 N3 C14 72.4(5)
C6 C13 N3 C16 -165.5(4)
C16 C17 N4 C15 -59.2(6)
C16 C17 N4 C18 177.3(5)
C14 C15 N4 C17 58.5(6)
C14 C15 N4 C18 -178.3(5)
C22 C19 O1 Sb1 -155.2(3)
C20 C19 O1 Sb1 -33.2(4)
C21 C19 O1 Sb1 85.4(4)
C23 C20 O2 Sb1 -165.5(3)
C19 C20 O2 Sb1 -41.8(4)
C24 C20 O2 Sb1 77.4(4)
